data_7226758
loop_
_publ_author_name
'Perfetto, Alessandra'
'Bertolasi, Valerio'
'Costabile, Chiara'
'Paradiso, Veronica'
'Caruso, Tonino'
'Longo, Pasquale'
'Grisi, Fabia'

_publ_section_title
;
 Methyl and phenyl substituent effects on the catalytic behavior of NHC
 ruthenium complexes
;
_journal_issue 98
_journal_name_full 'RSC Adv.'
_journal_page_first 95793
_journal_paper_doi 10.1039/C6RA20608E
_journal_volume 6
_journal_year 2016
_chemical_formula_moiety 'C37 H38 Cl N2 Rh'
_chemical_formula_sum 'C37 H38 Cl N2 Rh'
_chemical_formula_weight 649.05
_space_group_crystal_system monoclinic
_space_group_IT_number 4
_space_group_name_Hall 'P 2yb'
_space_group_name_H-M_alt 'P 1 21 1'
_symmetry_space_group_name_Hall 'P 2yb'
_symmetry_space_group_name_H-M 'P 1 21 1'
_atom_sites_solution_hydrogens geom
_audit_creation_method SHELXL-2014/6
_audit_update_record
;
2016-06-07 deposited with the CCDC.
2016-10-03 downloaded from the CCDC.
;
_cell_angle_alpha 90
_cell_angle_beta 111.1310(17)
_cell_angle_gamma 90
_cell_formula_units_Z 2
_cell_length_a 8.2473(2)
_cell_length_b 18.8543(7)
_cell_length_c 10.5818(3)
_cell_measurement_reflns_used 14176
_cell_measurement_temperature 295
_cell_measurement_theta_max 30.00
_cell_measurement_theta_min 3.00
_cell_volume 1534.80(8)
_computing_cell_refinement 'Denzo SMN (Otwinowski & Minor, 1997)'
_computing_data_collection 'COLLECT (Nonius, 1998)'
_computing_data_reduction 'Denzo SMN (Otwinowski & Minor, 1997)'
_computing_molecular_graphics 'ORTEPIII (Burnett & Johnson, 1996)'
_computing_publication_material 'SHELXL-2014/6 (Sheldrick, 2014), PARST(Nardelli, 1995), PLATON(Sprk, 2009)'
_computing_structure_refinement 'SHELXL-2014/6 (Sheldrick, 2014)'
_computing_structure_solution 'SIR97 (Altomare et al., 1999)'
_diffrn_ambient_temperature 295
_diffrn_measured_fraction_theta_full 0.994
_diffrn_measured_fraction_theta_max 0.985
_diffrn_measurement_device_type 'Nonius Kappa CCD'
_diffrn_measurement_method '\f scans and \w scans'
_diffrn_radiation_type MoK\a
_diffrn_radiation_wavelength 0.71073
_diffrn_reflns_av_R_equivalents 0.0532
_diffrn_reflns_av_unetI/netI 0.0512
_diffrn_reflns_Laue_measured_fraction_full 0.994
_diffrn_reflns_Laue_measured_fraction_max 0.985
_diffrn_reflns_limit_h_max 11
_diffrn_reflns_limit_h_min -11
_diffrn_reflns_limit_k_max 24
_diffrn_reflns_limit_k_min -26
_diffrn_reflns_limit_l_max 14
_diffrn_reflns_limit_l_min -14
_diffrn_reflns_number 14176
_diffrn_reflns_point_group_measured_fraction_full 0.882
_diffrn_reflns_point_group_measured_fraction_max 0.844
_diffrn_reflns_theta_full 25.242
_diffrn_reflns_theta_max 30.038
_diffrn_reflns_theta_min 2.988
_diffrn_source 'fine-focus sealed tube'
_exptl_absorpt_coefficient_mu 0.672
_exptl_absorpt_correction_T_max 0.936
_exptl_absorpt_correction_T_min 0.790
_exptl_absorpt_correction_type multi-scan
_exptl_absorpt_process_details 'SORTAV (Blessing, 1995)'
_exptl_crystal_colour yellow
_exptl_crystal_density_diffrn 1.404
_exptl_crystal_description prism
_exptl_crystal_F_000 672
_exptl_crystal_size_max 0.48
_exptl_crystal_size_mid 0.19
_exptl_crystal_size_min 0.10
_refine_diff_density_max 0.626
_refine_diff_density_min -0.767
_refine_diff_density_rms 0.105
_refine_ls_abs_structure_details
;
 Flack x determined using 2455 quotients [(I+)-(I-)]/[(I+)+(I-)]
 (Parsons, Flack and Wagner, Acta Cryst. B69 (2013) 249-259).
;
_refine_ls_abs_structure_Flack 0.48(3)
_refine_ls_extinction_method none
_refine_ls_goodness_of_fit_ref 1.042
_refine_ls_hydrogen_treatment constr
_refine_ls_matrix_type full
_refine_ls_number_parameters 367
_refine_ls_number_reflns 7586
_refine_ls_number_restraints 11
_refine_ls_restrained_S_all 1.045
_refine_ls_R_factor_all 0.0497
_refine_ls_R_factor_gt 0.0392
_refine_ls_shift/su_max 0.001
_refine_ls_shift/su_mean 0.001
_refine_ls_structure_factor_coef Fsqd
_refine_ls_weighting_details 'w=1/[\s^2^(Fo^2^)+(0.0486P)^2^+0.8014P] where P=(Fo^2^+2Fc^2^)/3'
_refine_ls_weighting_scheme calc
_refine_ls_wR_factor_gt 0.0962
_refine_ls_wR_factor_ref 0.1020
_reflns_Friedel_coverage 0.666
_reflns_Friedel_fraction_full 0.762
_reflns_Friedel_fraction_max 0.694
_reflns_number_gt 6598
_reflns_number_total 7586
_reflns_threshold_expression 'I > 2\s(I)'
_cod_data_source_file c6ra20608e2.cif
_cod_data_source_block Rh-23
_cod_database_code 7226758
_shelx_space_group_comment
;
The symmetry employed for this shelxl refinement is uniquely defined
by the following loop, which should always be used as a source of
symmetry information in preference to the above space-group names.
They are only intended as comments.
;
_shelxl_version_number 2014/6

loop_
_space_group_symop_operation_xyz
'x, y, z'
'-x, y+1/2, -z'

loop_
_atom_site_label
_atom_site_type_symbol
_atom_site_fract_x
_atom_site_fract_y
_atom_site_fract_z
_atom_site_U_iso_or_equiv
_atom_site_adp_type
_atom_site_occupancy
_atom_site_site_symmetry_order
_atom_site_calc_flag
_atom_site_refinement_flags_posn
_atom_site_refinement_flags_adp
_atom_site_refinement_flags_occupancy
_atom_site_disorder_assembly
_atom_site_disorder_group
Rh1 Rh 0.90875(3) 0.15180(12) 0.37427(2) 0.03054(9) Uani 1 1 d . . . . .
Cl1 Cl 1.22034(11) 0.1524(3) 0.48028(9) 0.0455(2) Uani 1 1 d . . . . .
C1 C 0.9258(4) 0.1499(7) 0.1886(3) 0.0297(8) Uani 1 1 d . . . . .
N1 N 0.9361(9) 0.2088(5) 0.1158(8) 0.0305(17) Uani 1 1 d . . . . .
N2 N 0.9334(10) 0.0932(5) 0.1162(7) 0.0329(19) Uani 1 1 d . . . . .
C2 C 0.9730(16) 0.1923(6) -0.0092(11) 0.048(3) Uani 1 1 d . . . . .
H2 H 0.8953 0.2145 -0.0929 0.057 Uiso 1 1 calc R U . . .
C3 C 0.9705(16) 0.1131(7) -0.0064(11) 0.053(3) Uani 1 1 d . . . . .
H3 H 0.8586 0.1029 -0.0783 0.064 Uiso 1 1 calc R U . . .
C4 C 0.6482(13) 0.1863(8) 0.2938(13) 0.056(3) Uani 1 1 d . . . . .
H4 H 0.6803 0.2075 0.2270 0.068 Uiso 1 1 calc R U . . .
C5 C 0.6522(14) 0.1133(7) 0.3049(12) 0.050(3) Uani 1 1 d . . . . .
H5 H 0.6744 0.0888 0.2367 0.060 Uiso 1 1 calc R U . . .
C6 C 0.6248(14) 0.0676(7) 0.4153(9) 0.069(3) Uani 1 1 d D . . . .
H6A H 0.6694 0.0203 0.4121 0.082 Uiso 1 1 calc R U . A 1
H6B H 0.5012 0.0637 0.3975 0.082 Uiso 1 1 calc R U . A 1
C7 C 0.7166(12) 0.0991(6) 0.5583(10) 0.044(3) Uiso 0.5 1 d D . P B 1
H7A H 0.6356 0.1299 0.5794 0.053 Uiso 0.5 1 calc R U P B 1
H7B H 0.7465 0.0606 0.6237 0.053 Uiso 0.5 1 calc R U P B 1
C8 C 0.8805(11) 0.1410(5) 0.5748(9) 0.034(2) Uiso 0.5 1 d D . P B 1
H8 H 0.9856 0.1168 0.6090 0.041 Uiso 0.5 1 calc R U P B 1
C9 C 0.8877(13) 0.2116(4) 0.5437(9) 0.0328(19) Uiso 0.5 1 d D . P B 1
H9 H 0.9984 0.2278 0.5544 0.039 Uiso 0.5 1 calc R U P B 1
C10 C 0.7469(12) 0.2676(6) 0.4952(12) 0.052(3) Uiso 0.5 1 d D . P B 1
H10A H 0.7873 0.3080 0.4582 0.063 Uiso 0.5 1 calc R U P B 1
H10B H 0.7134 0.2837 0.5694 0.063 Uiso 0.5 1 calc R U P B 1
C7' C 0.7790(12) 0.0567(6) 0.5470(10) 0.050 Uiso 0.5 1 d D U P B 2
H7'1 H 0.7362 0.0561 0.6212 0.060 Uiso 0.5 1 calc R U P B 2
H7'2 H 0.8290 0.0105 0.5439 0.060 Uiso 0.5 1 calc R U P B 2
C8' C 0.9222(14) 0.1118(6) 0.5780(12) 0.039(3) Uiso 0.5 1 d D . P B 2
H8' H 1.0381 0.0981 0.6050 0.046 Uiso 0.5 1 calc R U P B 2
C9' C 0.8773(19) 0.1826(7) 0.5653(16) 0.048(4) Uiso 0.5 1 d D . P B 2
H9' H 0.9712 0.2125 0.5768 0.058 Uiso 0.5 1 calc R U P B 2
C10' C 0.707(2) 0.2223(11) 0.5367(13) 0.081(5) Uiso 0.5 1 d D . P B 2
H10C H 0.7340 0.2688 0.5781 0.097 Uiso 0.5 1 calc R U P B 2
H10D H 0.6396 0.1972 0.5807 0.097 Uiso 0.5 1 calc R U P B 2
C11 C 0.5938(15) 0.2321(8) 0.3861(12) 0.091(4) Uani 1 1 d D . . . .
H11A H 0.5308 0.2034 0.4293 0.109 Uiso 1 1 calc R U . B 1
H11B H 0.5152 0.2684 0.3331 0.109 Uiso 1 1 calc R U . B 1
C12 C 0.9300(13) 0.2825(5) 0.1677(10) 0.034(2) Uani 1 1 d . . . . .
C13 C 0.8093(14) 0.3285(6) 0.0868(10) 0.040(2) Uani 1 1 d . . . . .
C14 C 0.8137(15) 0.4004(6) 0.1444(11) 0.049(3) Uani 1 1 d . . . . .
H14 H 0.7394 0.4357 0.0943 0.059 Uiso 1 1 calc R U . . .
C15 C 0.9275(15) 0.4142(7) 0.2715(10) 0.049(3) Uani 1 1 d . . . . .
H15 H 0.9208 0.4575 0.3113 0.058 Uiso 1 1 calc R U . . .
C16 C 1.0535(15) 0.3656(7) 0.3439(12) 0.057(3) Uani 1 1 d . . . . .
H16 H 1.1360 0.3779 0.4274 0.069 Uiso 1 1 calc R U . . .
C17 C 1.0552(12) 0.2992(6) 0.2908(9) 0.041(2) Uani 1 1 d . . . . .
H17 H 1.1393 0.2662 0.3373 0.049 Uiso 1 1 calc R U . . .
C18 C 0.6840(11) 0.3177(5) -0.0533(8) 0.032(2) Uani 1 1 d . . . . .
C19 C 0.5731(15) 0.2627(8) -0.0851(11) 0.054(3) Uani 1 1 d . . . . .
H19 H 0.5817 0.2290 -0.0188 0.065 Uiso 1 1 calc R U . . .
C20 C 0.4410(13) 0.2537(6) -0.2179(10) 0.049(3) Uani 1 1 d . . . . .
H20 H 0.3618 0.2165 -0.2361 0.059 Uiso 1 1 calc R U . . .
C21 C 0.4366(15) 0.2997(7) -0.3118(10) 0.055(3) Uani 1 1 d . . . . .
H21 H 0.3556 0.2937 -0.3989 0.066 Uiso 1 1 calc R U . . .
C22 C 0.5493(17) 0.3574(7) -0.2853(9) 0.054(3) Uani 1 1 d . . . . .
H22 H 0.5444 0.3898 -0.3529 0.065 Uiso 1 1 calc R U . . .
C23 C 0.6658(16) 0.3648(7) -0.1584(12) 0.061(3) Uani 1 1 d . . . . .
H23 H 0.7390 0.4040 -0.1400 0.073 Uiso 1 1 calc R U . . .
C24 C 0.9340(13) 0.0250(6) 0.1588(9) 0.0317(19) Uani 1 1 d . . . . .
C25 C 0.8123(12) -0.0293(6) 0.0855(9) 0.034(2) Uani 1 1 d . . . . .
C26 C 0.8106(14) -0.0911(6) 0.1414(10) 0.048(3) Uani 1 1 d . . . . .
H26 H 0.7237 -0.1232 0.0952 0.058 Uiso 1 1 calc R U . . .
C27 C 0.9349(19) -0.1120(7) 0.2693(14) 0.064(4) Uani 1 1 d . . . . .
H27 H 0.9353 -0.1576 0.3025 0.077 Uiso 1 1 calc R U . . .
C28 C 1.0520(16) -0.0630(6) 0.3405(9) 0.052(3) Uani 1 1 d . . . . .
H28 H 1.1320 -0.0739 0.4259 0.062 Uiso 1 1 calc R U . . .
C29 C 1.0518(14) 0.0040(6) 0.2848(11) 0.047(3) Uani 1 1 d . . . . .
H29 H 1.1351 0.0365 0.3345 0.057 Uiso 1 1 calc R U . . .
C30 C 0.6797(14) -0.0151(7) -0.0524(11) 0.046(3) Uani 1 1 d . . . . .
C31 C 0.5633(13) 0.0430(6) -0.0837(11) 0.042(2) Uani 1 1 d . . . . .
H31 H 0.5633 0.0754 -0.0175 0.051 Uiso 1 1 calc R U . . .
C32 C 0.4548(16) 0.0496(7) -0.2100(14) 0.068(4) Uani 1 1 d . . . . .
H32 H 0.3830 0.0893 -0.2313 0.081 Uiso 1 1 calc R U . . .
C33 C 0.4391(17) 0.0001(8) -0.3168(13) 0.063(3) Uani 1 1 d . . . . .
H33 H 0.3592 0.0064 -0.4042 0.075 Uiso 1 1 calc R U . . .
C34 C 0.549(2) -0.0565(9) -0.2822(14) 0.070(4) Uani 1 1 d . . . . .
H34 H 0.5392 -0.0912 -0.3470 0.085 Uiso 1 1 calc R U . . .
C35 C 0.6739(14) -0.0645(6) -0.1531(8) 0.045(3) Uani 1 1 d . . . . .
H35 H 0.7525 -0.1019 -0.1339 0.054 Uiso 1 1 calc R U . . .
C36 C 1.1832(10) 0.2157(5) 0.0408(11) 0.080(3) Uani 1 1 d . . . . .
H36A H 1.1948 0.2652 0.0636 0.120 Uiso 1 1 calc R U . . .
H36B H 1.2254 0.2070 -0.0313 0.120 Uiso 1 1 calc R U . . .
H36C H 1.2495 0.1883 0.1188 0.120 Uiso 1 1 calc R U . . .
C37 C 1.0836(12) 0.0696(4) -0.0454(9) 0.070(2) Uani 1 1 d . . . . .
H37A H 1.0821 0.0843 -0.1326 0.106 Uiso 1 1 calc R U . . .
H37B H 1.0462 0.0212 -0.0499 0.106 Uiso 1 1 calc R U . . .
H37C H 1.1995 0.0738 0.0200 0.106 Uiso 1 1 calc R U . . .

loop_
_atom_site_aniso_label
_atom_site_aniso_U_11
_atom_site_aniso_U_22
_atom_site_aniso_U_33
_atom_site_aniso_U_23
_atom_site_aniso_U_13
_atom_site_aniso_U_12
Rh1 0.02871(13) 0.03439(15) 0.03052(14) 0.0000(4) 0.01310(9) 0.0001(4)
Cl1 0.0318(4) 0.0531(6) 0.0427(4) 0.0002(19) 0.0026(3) 0.0007(18)
C1 0.0236(12) 0.034(2) 0.0312(16) 0.014(4) 0.0095(12) 0.002(4)
N1 0.028(3) 0.028(4) 0.040(4) -0.003(3) 0.018(3) -0.005(3)
N2 0.042(4) 0.033(5) 0.023(3) -0.006(3) 0.010(3) -0.007(4)
C2 0.074(7) 0.032(5) 0.046(6) 0.004(4) 0.033(5) 0.010(5)
C3 0.073(7) 0.057(7) 0.044(6) -0.020(5) 0.040(5) -0.023(6)
C4 0.031(5) 0.086(9) 0.062(6) 0.009(5) 0.028(4) 0.010(5)
C5 0.039(5) 0.057(7) 0.056(5) -0.021(5) 0.019(4) -0.022(5)
C6 0.070(5) 0.064(7) 0.088(6) -0.002(5) 0.047(5) -0.038(5)
C11 0.089(7) 0.070(8) 0.147(11) 0.012(7) 0.082(8) 0.014(6)
C12 0.040(4) 0.021(4) 0.043(4) -0.002(3) 0.018(3) -0.004(3)
C13 0.045(5) 0.031(5) 0.052(5) -0.005(4) 0.027(4) -0.001(4)
C14 0.060(6) 0.025(4) 0.072(6) -0.007(4) 0.035(5) 0.003(4)
C15 0.054(5) 0.038(6) 0.043(5) -0.015(4) 0.005(4) -0.004(5)
C16 0.046(6) 0.055(8) 0.059(6) 0.006(5) 0.006(5) 0.003(5)
C17 0.039(5) 0.042(6) 0.028(4) 0.005(4) -0.006(3) -0.009(4)
C18 0.030(4) 0.030(5) 0.028(4) -0.001(3) 0.001(3) 0.001(4)
C19 0.053(6) 0.064(8) 0.041(5) 0.007(5) 0.011(5) 0.003(5)
C20 0.034(4) 0.056(7) 0.039(4) -0.016(4) -0.008(3) 0.000(4)
C21 0.055(6) 0.064(7) 0.030(4) -0.016(4) -0.003(4) 0.018(6)
C22 0.072(8) 0.058(8) 0.027(4) 0.006(4) 0.013(5) 0.016(7)
C23 0.065(7) 0.041(7) 0.085(8) 0.003(5) 0.037(6) 0.003(5)
C24 0.033(4) 0.036(5) 0.030(3) -0.002(3) 0.016(3) -0.001(3)
C25 0.032(4) 0.034(5) 0.030(4) -0.006(3) 0.002(3) 0.000(3)
C26 0.051(5) 0.039(5) 0.041(5) -0.003(4) 0.000(4) -0.004(4)
C27 0.079(8) 0.036(7) 0.086(8) 0.012(6) 0.039(6) 0.007(6)
C28 0.073(7) 0.045(6) 0.033(4) 0.019(4) 0.012(4) 0.020(6)
C29 0.055(6) 0.033(6) 0.060(6) 0.000(4) 0.028(5) -0.003(5)
C30 0.046(5) 0.041(7) 0.058(6) -0.005(5) 0.027(5) -0.013(5)
C31 0.036(4) 0.032(5) 0.051(5) 0.002(4) 0.007(4) 0.008(4)
C32 0.058(7) 0.053(8) 0.089(9) -0.001(6) 0.023(6) 0.001(5)
C33 0.051(6) 0.075(9) 0.058(6) -0.009(6) 0.015(5) -0.019(6)
C34 0.079(10) 0.060(9) 0.066(8) -0.017(6) 0.018(7) -0.017(8)
C35 0.054(5) 0.041(6) 0.028(3) -0.008(3) 0.001(3) 0.002(4)
C36 0.070(5) 0.066(5) 0.134(8) -0.027(5) 0.073(5) -0.024(4)
C37 0.101(6) 0.053(4) 0.091(5) 0.002(4) 0.074(5) 0.012(4)

loop_
_atom_type_symbol
_atom_type_description
_atom_type_scat_dispersion_real
_atom_type_scat_dispersion_imag
_atom_type_scat_source
Rh Rh -1.1178 0.9187 'International Tables Vol C Tables 4.2.6.8 and 6.1.1.4'
C C 0.0033 0.0016 'International Tables Vol C Tables 4.2.6.8 and 6.1.1.4'
H H 0.0000 0.0000 'International Tables Vol C Tables 4.2.6.8 and 6.1.1.4'
N N 0.0061 0.0033 'International Tables Vol C Tables 4.2.6.8 and 6.1.1.4'
Cl Cl 0.1484 0.1585 'International Tables Vol C Tables 4.2.6.8 and 6.1.1.4'

loop_
_geom_angle_atom_site_label_1
_geom_angle_atom_site_label_2
_geom_angle_atom_site_label_3
_geom_angle
C1 Rh1 C5 93.9(4)
C1 Rh1 C4 91.8(4)
C5 Rh1 C4 38.3(2)
C1 Rh1 C9 149.8(4)
C5 Rh1 C9 95.6(4)
C4 Rh1 C9 78.5(5)
C1 Rh1 C9' 165.5(5)
C5 Rh1 C9' 88.5(5)
C4 Rh1 C9' 81.3(5)
C1 Rh1 C8 173.4(4)
C5 Rh1 C8 82.2(4)
C4 Rh1 C8 88.4(4)
C9 Rh1 C8 36.45(15)
C1 Rh1 C8' 158.4(5)
C5 Rh1 C8' 85.1(5)
C4 Rh1 C8' 100.5(4)
C9' Rh1 C8' 36.04(15)
C1 Rh1 Cl1 90.93(9)
C5 Rh1 Cl1 159.4(4)
C4 Rh1 Cl1 161.6(4)
C9 Rh1 Cl1 90.1(3)
C9' Rh1 Cl1 91.7(4)
C8 Rh1 Cl1 91.0(2)
C8' Rh1 Cl1 83.1(3)
N2 C1 N1 107.6(3)
N2 C1 Rh1 127.5(8)
N1 C1 Rh1 124.8(8)
C1 N1 C2 113.7(8)
C1 N1 C12 121.9(8)
C2 N1 C12 124.1(8)
C1 N2 C24 124.3(8)
C1 N2 C3 111.6(8)
C24 N2 C3 123.4(9)
N1 C2 C3 100.4(10)
N1 C2 C36 100.5(8)
C3 C2 C36 106.1(11)
N1 C2 H2 115.9
C3 C2 H2 115.9
C36 C2 H2 115.9
C37 C3 N2 118.3(11)
C37 C3 C2 124.0(12)
N2 C3 C2 106.2(10)
C37 C3 H3 101.3
N2 C3 H3 101.3
C2 C3 H3 101.3
C5 C4 C11 121.7(14)
C5 C4 Rh1 70.6(8)
C11 C4 Rh1 114.7(8)
C5 C4 H4 119.2
C11 C4 H4 119.2
Rh1 C4 H4 84.9
C4 C5 C6 128.3(14)
C4 C5 Rh1 71.1(7)
C6 C5 Rh1 109.5(7)
C4 C5 H5 115.8
C6 C5 H5 115.8
Rh1 C5 H5 89.3
C7' C6 C5 118.0(9)
C5 C6 C7 112.0(9)
C5 C6 H6A 109.2
C7 C6 H6A 109.2
C5 C6 H6B 109.2
C7 C6 H6B 109.2
H6A C6 H6B 107.9
C8 C7 C6 114.4(8)
C8 C7 H7A 108.7
C6 C7 H7A 108.7
C8 C7 H7B 108.7
C6 C7 H7B 108.7
H7A C7 H7B 107.6
C9 C8 C7 126.0(10)
C9 C8 Rh1 69.9(5)
C7 C8 Rh1 109.4(6)
C9 C8 H8 117.0
C7 C8 H8 117.0
Rh1 C8 H8 90.7
C8 C9 C10 131.3(10)
C8 C9 Rh1 73.7(5)
C10 C9 Rh1 111.1(7)
C8 C9 H9 114.4
C10 C9 H9 114.4
Rh1 C9 H9 84.5
C9 C10 C11 106.0(9)
C9 C10 H10A 110.5
C11 C10 H10A 110.5
C9 C10 H10B 110.5
C11 C10 H10B 110.5
H10A C10 H10B 108.7
C8' C7' C6 115.6(9)
C8' C7' H7'1 108.4
C6 C7' H7'1 108.4
C8' C7' H7'2 108.4
C6 C7' H7'2 108.4
H7'1 C7' H7'2 107.4
C9' C8' C7' 118.7(12)
C9' C8' Rh1 70.3(9)
C7' C8' Rh1 104.9(7)
C9' C8' H8' 120.6
C7' C8' H8' 120.6
Rh1 C8' H8' 94.5
C8' C9' C10' 133.8(15)
C8' C9' Rh1 73.6(9)
C10' C9' Rh1 110.6(10)
C8' C9' H9' 113.1
C10' C9' H9' 113.1
Rh1 C9' H9' 84.9
C9' C10' C11 116.0(13)
C9' C10' H10C 108.3
C11 C10' H10C 108.3
C9' C10' H10D 108.3
C11 C10' H10D 108.3
H10C C10' H10D 107.4
C4 C11 C10 112.8(10)
C4 C11 C10' 113.2(12)
C4 C11 H11A 109.0
C10 C11 H11A 109.0
C4 C11 H11B 109.0
C10 C11 H11B 109.0
H11A C11 H11B 107.8
C13 C12 C17 125.2(10)
C13 C12 N1 118.2(8)
C17 C12 N1 116.5(8)
C12 C13 C14 114.8(9)
C12 C13 C18 128.9(9)
C14 C13 C18 116.2(10)
C15 C14 C13 119.2(10)
C15 C14 H14 120.4
C13 C14 H14 120.4
C14 C15 C16 122.1(11)
C14 C15 H15 118.9
C16 C15 H15 118.9
C17 C16 C15 119.4(10)
C17 C16 H16 120.3
C15 C16 H16 120.3
C16 C17 C12 118.8(10)
C16 C17 H17 120.6
C12 C17 H17 120.6
C19 C18 C23 115.2(9)
C19 C18 C13 121.5(9)
C23 C18 C13 123.2(10)
C18 C19 C20 122.8(11)
C18 C19 H19 118.6
C20 C19 H19 118.6
C21 C20 C19 117.7(11)
C21 C20 H20 121.2
C19 C20 H20 121.2
C20 C21 C22 122.1(9)
C20 C21 H21 118.9
C22 C21 H21 118.9
C23 C22 C21 117.7(12)
C23 C22 H22 121.1
C21 C22 H22 121.1
C22 C23 C18 124.4(12)
C22 C23 H23 117.8
C18 C23 H23 117.8
N2 C24 C29 120.2(8)
N2 C24 C25 124.9(8)
C29 C24 C25 114.8(9)
C26 C25 C24 120.4(8)
C26 C25 C30 118.5(9)
C24 C25 C30 121.1(10)
C25 C26 C27 123.6(10)
C25 C26 H26 118.2
C27 C26 H26 118.2
C28 C27 C26 117.7(11)
C28 C27 H27 121.2
C26 C27 H27 121.2
C27 C28 C29 119.5(10)
C27 C28 H28 120.3
C29 C28 H28 120.3
C28 C29 C24 123.8(10)
C28 C29 H29 118.1
C24 C29 H29 118.1
C35 C30 C31 120.1(10)
C35 C30 C25 115.7(10)
C31 C30 C25 124.2(10)
C32 C31 C30 117.8(11)
C32 C31 H31 121.1
C30 C31 H31 121.1
C31 C32 C33 124.9(13)
C31 C32 H32 117.6
C33 C32 H32 117.6
C34 C33 C32 115.8(12)
C34 C33 H33 122.1
C32 C33 H33 122.1
C33 C34 C35 122.3(14)
C33 C34 H34 118.8
C35 C34 H34 118.8
C34 C35 C30 118.9(12)
C34 C35 H35 120.6
C30 C35 H35 120.6
C2 C36 H36A 109.5
C2 C36 H36B 109.5
H36A C36 H36B 109.5
C2 C36 H36C 109.5
H36A C36 H36C 109.5
H36B C36 H36C 109.5
C3 C37 H37A 109.5
C3 C37 H37B 109.5
H37A C37 H37B 109.5
C3 C37 H37C 109.5
H37A C37 H37C 109.5
H37B C37 H37C 109.5

loop_
_geom_bond_atom_site_label_1
_geom_bond_atom_site_label_2
_geom_bond_distance
Rh1 C1 2.021(3)
Rh1 C5 2.103(10)
Rh1 C4 2.109(10)
Rh1 C9 2.177(9)
Rh1 C9' 2.207(15)
Rh1 C8 2.226(8)
Rh1 C8' 2.249(12)
Rh1 Cl1 2.4050(9)
C1 N2 1.329(14)
C1 N1 1.371(12)
N1 C2 1.493(13)
N1 C12 1.502(13)
N2 C24 1.362(14)
N2 C3 1.484(13)
C2 C3 1.494(6)
C2 C36 1.679(14)
C2 H2 0.9800
C3 C37 1.411(13)
C3 H3 0.9800
C4 C5 1.381(8)
C4 C11 1.488(19)
C4 H4 0.9300
C5 C6 1.532(16)
C5 H5 0.9300
C6 C7' 1.525(4)
C6 C7 1.546(4)
C6 H6A 0.9700
C6 H6B 0.9700
C7 C8 1.521(4)
C7 H7A 0.9700
C7 H7B 0.9700
C8 C9 1.378(4)
C8 H8 0.9300
C9 C10 1.515(4)
C9 H9 0.9300
C10 C11 1.525(4)
C10 H10A 0.9700
C10 H10B 0.9700
C7' C8' 1.517(4)
C7' H7'1 0.9700
C7' H7'2 0.9700
C8' C9' 1.379(4)
C8' H8' 0.9300
C9' C10' 1.519(4)
C9' H9' 0.9300
C10' C11 1.541(4)
C10' H10C 0.9700
C10' H10D 0.9700
C11 H11A 0.9700
C11 H11B 0.9700
C12 C13 1.364(14)
C12 C17 1.376(11)
C13 C14 1.481(15)
C13 C18 1.483(12)
C14 C15 1.358(13)
C14 H14 0.9300
C15 C16 1.390(15)
C15 H15 0.9300
C16 C17 1.373(16)
C16 H16 0.9300
C17 H17 0.9300
C18 C19 1.343(16)
C18 C23 1.388(15)
C19 C20 1.445(12)
C19 H19 0.9300
C20 C21 1.310(18)
C20 H20 0.9300
C21 C22 1.392(18)
C21 H21 0.9300
C22 C23 1.347(15)
C22 H22 0.9300
C23 H23 0.9300
C24 C29 1.395(12)
C24 C25 1.449(13)
C25 C26 1.309(15)
C25 C30 1.499(13)
C26 C27 1.427(14)
C26 H26 0.9300
C27 C28 1.352(17)
C27 H27 0.9300
C28 C29 1.393(14)
C28 H28 0.9300
C29 H29 0.9300
C30 C35 1.404(15)
C30 C31 1.414(16)
C31 C32 1.319(15)
C31 H31 0.9300
C32 C33 1.43(2)
C32 H32 0.9300
C33 C34 1.36(2)
C33 H33 0.9300
C34 C35 1.393(15)
C34 H34 0.9300
C35 H35 0.9300
C36 H36A 0.9600
C36 H36B 0.9600
C36 H36C 0.9600
C37 H37A 0.9600
C37 H37B 0.9600
C37 H37C 0.9600
